data_2229667
loop_
_publ_author_name
'Fun, Hoong-Kun'
'Hemamalini, Madhukar'
Nithinchandra
'Kalluraya, Balakrishna'

_publ_section_title
;
 4-({[6-(4-Chlorobenzyl)-4-methyl-5-oxo-4,5-dihydro-1,2,4-triazin-3-yl]sulfanyl}acetyl)-3-phenylsydnone
;
_journal_coeditor_code HB5811
_journal_issue 4
_journal_name_full 'Acta Crystallographica Section E'
_journal_page_first o820
_journal_paper_doi 10.1107/S1600536811007689
_journal_volume 67
_journal_year 2011
_chemical_formula_iupac 'C21 H16 Cl N5 O4 S'
_chemical_formula_moiety 'C21 H16 Cl N5 O4 S'
_chemical_formula_sum 'C21 H16 Cl N5 O4 S'
_chemical_formula_weight 469.90
_chemical_name_common
;
4-({[6-(4-Chlorobenzyl)-4-methyl-5-oxo-4,5-dihydro-1,2,4-triazin-3-
yl]sulfanyl}acetyl)-3-phenylsydnone
;
_chemical_name_systematic
;
4-({[6-(4-Chlorobenzyl)-4-methyl-5-oxo-4,5-dihydro-1,2,4-triazin-3-
yl]sulfanyl}acetyl)-3-phenyl-1,2,3-oxadiazol-3-ylium-5-olate
;
_space_group_IT_number 2
_symmetry_cell_setting triclinic
_symmetry_space_group_name_Hall '-P 1'
_symmetry_space_group_name_H-M 'P -1'
_atom_sites_solution_hydrogens geom
_atom_sites_solution_primary direct
_atom_sites_solution_secondary difmap
_audit_creation_method SHELXL-97
_cell_angle_alpha 105.2640(10)
_cell_angle_beta 92.1030(10)
_cell_angle_gamma 97.3630(10)
_cell_formula_units_Z 2
_cell_length_a 6.46040(10)
_cell_length_b 10.1634(2)
_cell_length_c 16.9901(4)
_cell_measurement_reflns_used 9469
_cell_measurement_temperature 296(2)
_cell_measurement_theta_max 30.31
_cell_measurement_theta_min 2.49
_cell_volume 1064.44(4)
_computing_cell_refinement 'SAINT (Bruker, 2009)'
_computing_data_collection 'APEX2 (Bruker, 2009)'
_computing_data_reduction 'SAINT (Bruker, 2009)'
_computing_molecular_graphics 'SHELXTL (Sheldrick, 2008)'
_computing_publication_material 'SHELXTL (Sheldrick, 2008) and PLATON (Spek, 2009)'
_computing_structure_refinement 'SHELXTL (Sheldrick, 2008)'
_computing_structure_solution 'SHELXTL (Sheldrick, 2008)'
_diffrn_ambient_temperature 296(2)
_diffrn_measured_fraction_theta_full 0.990
_diffrn_measured_fraction_theta_max 0.990
_diffrn_measurement_device_type
;
Bruker SMART APEXII CCD area-detector
;
_diffrn_measurement_method '\f and \w'
_diffrn_radiation_monochromator graphite
_diffrn_radiation_source 'fine-focus sealed tube'
_diffrn_radiation_type MoK\a
_diffrn_radiation_wavelength 0.71073
_diffrn_reflns_av_R_equivalents 0.0202
_diffrn_reflns_av_sigmaI/netI 0.0211
_diffrn_reflns_limit_h_max 9
_diffrn_reflns_limit_h_min -9
_diffrn_reflns_limit_k_max 14
_diffrn_reflns_limit_k_min -14
_diffrn_reflns_limit_l_max 23
_diffrn_reflns_limit_l_min -24
_diffrn_reflns_number 21841
_diffrn_reflns_theta_full 30.44
_diffrn_reflns_theta_max 30.44
_diffrn_reflns_theta_min 2.10
_diffrn_standards_number 0
_exptl_absorpt_coefficient_mu 0.317
_exptl_absorpt_correction_T_max 0.959
_exptl_absorpt_correction_T_min 0.828
_exptl_absorpt_correction_type multi-scan
_exptl_absorpt_process_details '(SADABS; Bruker, 2009)'
_exptl_crystal_colour colourless
_exptl_crystal_density_diffrn 1.466
_exptl_crystal_density_method 'not measured'
_exptl_crystal_description plate
_exptl_crystal_F_000 484
_exptl_crystal_size_max 0.62
_exptl_crystal_size_mid 0.39
_exptl_crystal_size_min 0.13
_refine_diff_density_max 0.630
_refine_diff_density_min -0.490
_refine_ls_extinction_method none
_refine_ls_goodness_of_fit_ref 1.051
_refine_ls_hydrogen_treatment constr
_refine_ls_matrix_type full
_refine_ls_number_parameters 290
_refine_ls_number_reflns 6389
_refine_ls_number_restraints 0
_refine_ls_restrained_S_all 1.051
_refine_ls_R_factor_all 0.0665
_refine_ls_R_factor_gt 0.0490
_refine_ls_shift/su_max_lt 0.001
_refine_ls_shift/su_mean 0.000
_refine_ls_structure_factor_coef Fsqd
_refine_ls_weighting_details 'calc w=1/[\s^2^(Fo^2^)+(0.0757P)^2^+0.3213P] where P=(Fo^2^+2Fc^2^)/3'
_refine_ls_weighting_scheme calc
_refine_ls_wR_factor_gt 0.1410
_refine_ls_wR_factor_ref 0.1542
_reflns_number_gt 4781
_reflns_number_total 6389
_reflns_threshold_expression I>2\s(I)
_cod_data_source_file hb5811.cif
_cod_data_source_block I
_cod_database_code 2229667
_cod_database_fobs_code 2229667

loop_
_symmetry_equiv_pos_as_xyz
'x, y, z'
'-x, -y, -z'

loop_
_atom_site_type_symbol
_atom_site_label
_atom_site_fract_x
_atom_site_fract_y
_atom_site_fract_z
_atom_site_U_iso_or_equiv
_atom_site_adp_type
_atom_site_calc_flag
_atom_site_refinement_flags
_atom_site_occupancy
_atom_site_disorder_assembly
_atom_site_disorder_group
Cl Cl1 0.62801(16) 0.17208(7) -0.44701(4) 0.0927(3) Uani d . 1 . .
S S1 0.74666(7) 0.42674(5) 0.10616(3) 0.04942(14) Uani d . 1 . .
O O1 0.8261(2) -0.00776(14) -0.09214(9) 0.0536(3) Uani d . 1 . .
O O2 0.4372(2) 0.37342(15) 0.22327(10) 0.0631(4) Uani d . 1 . .
O O3 0.2131(2) 0.70857(15) 0.14094(9) 0.0569(4) Uani d . 1 . .
O O4 -0.0096(2) 0.68960(14) 0.23895(9) 0.0525(3) Uani d . 1 . .
N N1 0.3637(2) 0.14727(17) -0.05789(10) 0.0455(3) Uani d . 1 . .
N N2 0.4389(2) 0.26204(16) 0.00528(9) 0.0432(3) Uani d . 1 . .
N N3 0.76804(19) 0.18731(14) 0.00212(8) 0.0357(3) Uani d . 1 . .
N N4 -0.0422(3) 0.61324(17) 0.29404(10) 0.0513(4) Uani d . 1 . .
N N5 0.1021(2) 0.53269(14) 0.28321(9) 0.0391(3) Uani d . 1 . .
C C1 0.6273(3) -0.0406(2) -0.28017(12) 0.0538(5) Uani d . 1 . .
H H1A 0.7109 -0.0981 -0.2639 0.065 Uiso calc R 1 . .
C C2 0.6816(4) 0.0139(2) -0.34463(13) 0.0614(5) Uani d . 1 . .
H H2A 0.8010 -0.0068 -0.3715 0.074 Uiso calc R 1 . .
C C3 0.5567(4) 0.0987(2) -0.36822(12) 0.0573(5) Uani d . 1 . .
C C4 0.3787(4) 0.1282(2) -0.33058(13) 0.0625(6) Uani d . 1 . .
H H4A 0.2938 0.1839 -0.3481 0.075 Uiso calc R 1 . .
C C5 0.3265(4) 0.0743(2) -0.26612(13) 0.0559(5) Uani d . 1 . .
H H5A 0.2063 0.0950 -0.2398 0.067 Uiso calc R 1 . .
C C6 0.4501(3) -0.01022(17) -0.23998(11) 0.0429(4) Uani d . 1 . .
C C7 0.3994(3) -0.05628(19) -0.16429(12) 0.0491(4) Uani d . 1 . .
H H7A 0.2491 -0.0782 -0.1632 0.059 Uiso calc R 1 . .
H H7B 0.4621 -0.1381 -0.1645 0.059 Uiso calc R 1 . .
C C8 0.4848(3) 0.05888(18) -0.09049(10) 0.0391(3) Uani d . 1 . .
C C9 0.7063(3) 0.07191(17) -0.06296(10) 0.0381(3) Uani d . 1 . .
C C10 0.6336(2) 0.27910(17) 0.03115(10) 0.0351(3) Uani d . 1 . .
C C11 0.9776(2) 0.22301(18) 0.03403(11) 0.0415(4) Uani d . 1 . .
H H11A 0.9900 0.3032 0.0799 0.062 Uiso calc R 1 . .
H H11B 1.0642 0.2424 -0.0074 0.062 Uiso calc R 1 . .
H H11C 1.0218 0.1478 0.0515 0.062 Uiso calc R 1 . .
C C12 0.5200(3) 0.51093(19) 0.13034(12) 0.0451(4) Uani d . 1 . .
H H12A 0.5638 0.6097 0.1483 0.054 Uiso calc R 1 . .
H H12B 0.4277 0.4916 0.0811 0.054 Uiso calc R 1 . .
C C13 0.3992(3) 0.46689(17) 0.19597(10) 0.0396(3) Uani d . 1 . .
C C14 0.2332(2) 0.54916(16) 0.22475(10) 0.0364(3) Uani d . 1 . .
C C15 0.1633(3) 0.65315(17) 0.19282(11) 0.0421(4) Uani d . 1 . .
C C16 0.0970(3) 0.44216(18) 0.33652(10) 0.0433(4) Uani d . 1 . .
C C17 0.2718(4) 0.4479(2) 0.38688(13) 0.0567(5) Uani d . 1 . .
H H17A 0.3960 0.5035 0.3843 0.068 Uiso calc R 1 . .
C C18 0.2562(5) 0.3678(3) 0.44141(15) 0.0719(7) Uani d . 1 . .
H H18A 0.3719 0.3693 0.4760 0.086 Uiso calc R 1 . .
C C19 0.0713(5) 0.2859(3) 0.44518(15) 0.0728(7) Uani d . 1 . .
H H19A 0.0623 0.2345 0.4832 0.087 Uiso calc R 1 . .
C C20 -0.1000(5) 0.2797(3) 0.39297(16) 0.0711(6) Uani d . 1 . .
H H20A -0.2230 0.2223 0.3947 0.085 Uiso calc R 1 . .
C C21 -0.0893(3) 0.3590(2) 0.33778(13) 0.0568(5) Uani d . 1 . .
H H21A -0.2043 0.3564 0.3026 0.068 Uiso calc R 1 . .

loop_
_atom_site_aniso_label
_atom_site_aniso_U_11
_atom_site_aniso_U_22
_atom_site_aniso_U_33
_atom_site_aniso_U_12
_atom_site_aniso_U_13
_atom_site_aniso_U_23
Cl1 0.1528(8) 0.0725(4) 0.0568(4) 0.0023(4) 0.0182(4) 0.0294(3)
S1 0.0344(2) 0.0530(3) 0.0574(3) 0.01232(18) 0.00630(18) 0.0057(2)
O1 0.0572(8) 0.0531(8) 0.0570(8) 0.0312(6) 0.0076(6) 0.0144(6)
O2 0.0748(10) 0.0590(9) 0.0762(10) 0.0393(8) 0.0273(8) 0.0373(8)
O3 0.0646(9) 0.0527(8) 0.0686(9) 0.0205(7) 0.0149(7) 0.0356(7)
O4 0.0538(7) 0.0499(7) 0.0648(8) 0.0269(6) 0.0156(6) 0.0239(6)
N1 0.0313(7) 0.0565(9) 0.0502(8) 0.0091(6) 0.0079(6) 0.0148(7)
N2 0.0291(6) 0.0539(8) 0.0484(8) 0.0135(6) 0.0088(5) 0.0125(7)
N3 0.0279(6) 0.0444(7) 0.0417(7) 0.0138(5) 0.0086(5) 0.0188(6)
N4 0.0519(9) 0.0524(9) 0.0575(9) 0.0239(7) 0.0160(7) 0.0192(7)
N5 0.0414(7) 0.0383(7) 0.0397(7) 0.0121(6) 0.0057(5) 0.0105(6)
C1 0.0592(11) 0.0546(11) 0.0531(11) 0.0214(9) 0.0073(9) 0.0173(9)
C2 0.0670(13) 0.0644(13) 0.0534(12) 0.0163(11) 0.0188(10) 0.0119(10)
C3 0.0891(16) 0.0424(10) 0.0387(9) 0.0044(10) 0.0046(9) 0.0104(8)
C4 0.0881(16) 0.0538(11) 0.0527(11) 0.0292(11) 0.0012(11) 0.0184(9)
C5 0.0625(12) 0.0569(11) 0.0535(11) 0.0246(10) 0.0068(9) 0.0158(9)
C6 0.0491(9) 0.0370(8) 0.0423(9) 0.0083(7) 0.0009(7) 0.0094(7)
C7 0.0521(10) 0.0431(9) 0.0537(10) 0.0030(8) 0.0048(8) 0.0174(8)
C8 0.0383(8) 0.0416(8) 0.0431(8) 0.0066(6) 0.0086(6) 0.0204(7)
C9 0.0416(8) 0.0415(8) 0.0406(8) 0.0156(7) 0.0108(6) 0.0219(7)
C10 0.0301(7) 0.0432(8) 0.0385(8) 0.0127(6) 0.0112(5) 0.0178(6)
C11 0.0232(6) 0.0506(9) 0.0503(9) 0.0161(6) 0.0015(6) 0.0079(7)
C12 0.0439(9) 0.0445(9) 0.0519(10) 0.0170(7) 0.0130(7) 0.0155(8)
C13 0.0411(8) 0.0362(8) 0.0438(9) 0.0137(6) 0.0056(6) 0.0107(7)
C14 0.0381(8) 0.0344(7) 0.0391(8) 0.0107(6) 0.0050(6) 0.0115(6)
C15 0.0439(9) 0.0358(8) 0.0501(9) 0.0131(7) 0.0062(7) 0.0136(7)
C16 0.0524(10) 0.0429(9) 0.0364(8) 0.0105(7) 0.0069(7) 0.0117(7)
C17 0.0613(12) 0.0568(11) 0.0534(11) 0.0045(9) -0.0046(9) 0.0204(9)
C18 0.0925(18) 0.0740(15) 0.0542(12) 0.0134(14) -0.0123(12) 0.0280(11)
C19 0.105(2) 0.0678(15) 0.0543(13) 0.0086(14) 0.0090(12) 0.0322(11)
C20 0.0845(17) 0.0686(15) 0.0654(14) -0.0010(13) 0.0162(12) 0.0313(12)
C21 0.0565(11) 0.0627(12) 0.0536(11) 0.0033(9) 0.0070(9) 0.0217(10)

loop_
_atom_type_symbol
_atom_type_description
_atom_type_scat_dispersion_real
_atom_type_scat_dispersion_imag
_atom_type_scat_source
C C 0.0033 0.0016 'International Tables Vol C Tables 4.2.6.8 and 6.1.1.4'
H H 0.0000 0.0000 'International Tables Vol C Tables 4.2.6.8 and 6.1.1.4'
N N 0.0061 0.0033 'International Tables Vol C Tables 4.2.6.8 and 6.1.1.4'
O O 0.0106 0.0060 'International Tables Vol C Tables 4.2.6.8 and 6.1.1.4'
S S 0.1246 0.1234 'International Tables Vol C Tables 4.2.6.8 and 6.1.1.4'
Cl Cl 0.1484 0.1585 'International Tables Vol C Tables 4.2.6.8 and 6.1.1.4'

loop_
_geom_angle_atom_site_label_1
_geom_angle_atom_site_label_2
_geom_angle_atom_site_label_3
_geom_angle_site_symmetry_1
_geom_angle_site_symmetry_3
_geom_angle
_geom_angle_publ_flag
C10 S1 C12 . . 100.06(8) ?
N4 O4 C15 . . 110.86(12) ?
C8 N1 N2 . . 120.99(14) ?
C10 N2 N1 . . 118.28(14) ?
C10 N3 C9 . . 121.17(13) ?
C10 N3 C11 . . 117.25(14) ?
C9 N3 C11 . . 121.14(13) ?
N5 N4 O4 . . 105.20(13) ?
N4 N5 C14 . . 114.60(14) ?
N4 N5 C16 . . 114.42(14) ?
C14 N5 C16 . . 130.97(13) ?
C6 C1 C2 . . 120.63(18) ?
C6 C1 H1A . . 119.7 ?
C2 C1 H1A . . 119.7 ?
C3 C2 C1 . . 119.2(2) ?
C3 C2 H2A . . 120.4 ?
C1 C2 H2A . . 120.4 ?
C4 C3 C2 . . 121.4(2) ?
C4 C3 Cl1 . . 119.07(17) ?
C2 C3 Cl1 . . 119.57(19) ?
C3 C4 C5 . . 119.04(19) ?
C3 C4 H4A . . 120.5 ?
C5 C4 H4A . . 120.5 ?
C4 C5 C6 . . 121.2(2) ?
C4 C5 H5A . . 119.4 ?
C6 C5 H5A . . 119.4 ?
C1 C6 C5 . . 118.58(18) ?
C1 C6 C7 . . 121.61(17) ?
C5 C6 C7 . . 119.59(17) ?
C8 C7 C6 . . 108.29(14) ?
C8 C7 H7A . . 110.0 ?
C6 C7 H7A . . 110.0 ?
C8 C7 H7B . . 110.0 ?
C6 C7 H7B . . 110.0 ?
H7A C7 H7B . . 108.4 ?
N1 C8 C9 . . 123.14(16) ?
N1 C8 C7 . . 118.42(16) ?
C9 C8 C7 . . 118.25(15) ?
O1 C9 N3 . . 122.23(16) ?
O1 C9 C8 . . 125.41(17) ?
N3 C9 C8 . . 112.36(13) ?
N2 C10 N3 . . 123.91(16) ?
N2 C10 S1 . . 121.47(12) ?
N3 C10 S1 . . 114.61(11) ?
N3 C11 H11A . . 109.5 ?
N3 C11 H11B . . 109.5 ?
H11A C11 H11B . . 109.5 ?
N3 C11 H11C . . 109.5 ?
H11A C11 H11C . . 109.5 ?
H11B C11 H11C . . 109.5 ?
C13 C12 S1 . . 113.61(12) ?
C13 C12 H12A . . 108.8 ?
S1 C12 H12A . . 108.8 ?
C13 C12 H12B . . 108.8 ?
S1 C12 H12B . . 108.8 ?
H12A C12 H12B . . 107.7 ?
O2 C13 C14 . . 122.62(16) ?
O2 C13 C12 . . 123.39(15) ?
C14 C13 C12 . . 113.98(14) ?
N5 C14 C15 . . 105.91(13) ?
N5 C14 C13 . . 126.38(14) ?
C15 C14 C13 . . 127.49(15) ?
O3 C15 O4 . . 120.05(15) ?
O3 C15 C14 . . 136.52(17) ?
O4 C15 C14 . . 103.43(14) ?
C17 C16 C21 . . 122.79(18) ?
C17 C16 N5 . . 119.23(17) ?
C21 C16 N5 . . 117.87(16) ?
C16 C17 C18 . . 117.6(2) ?
C16 C17 H17A . . 121.2 ?
C18 C17 H17A . . 121.2 ?
C19 C18 C17 . . 120.9(2) ?
C19 C18 H18A . . 119.5 ?
C17 C18 H18A . . 119.5 ?
C20 C19 C18 . . 120.3(2) ?
C20 C19 H19A . . 119.8 ?
C18 C19 H19A . . 119.8 ?
C19 C20 C21 . . 120.1(2) ?
C19 C20 H20A . . 120.0 ?
C21 C20 H20A . . 120.0 ?
C16 C21 C20 . . 118.2(2) ?
C16 C21 H21A . . 120.9 ?
C20 C21 H21A . . 120.9 ?

loop_
_geom_bond_atom_site_label_1
_geom_bond_atom_site_label_2
_geom_bond_site_symmetry_2
_geom_bond_distance
_geom_bond_publ_flag
Cl1 C3 . 1.744(2) ?
S1 C10 . 1.7472(18) ?
S1 C12 . 1.7960(17) ?
O1 C9 . 1.2159(19) ?
O2 C13 . 1.209(2) ?
O3 C15 . 1.197(2) ?
O4 N4 . 1.370(2) ?
O4 C15 . 1.420(2) ?
N1 C8 . 1.295(2) ?
N1 N2 . 1.381(2) ?
N2 C10 . 1.292(2) ?
N3 C10 . 1.3655(18) ?
N3 C9 . 1.386(2) ?
N3 C11 . 1.4055(19) ?
N4 N5 . 1.3046(19) ?
N5 C14 . 1.358(2) ?
N5 C16 . 1.449(2) ?
C1 C6 . 1.381(3) ?
C1 C2 . 1.388(3) ?
C1 H1A . 0.9300 ?
C2 C3 . 1.375(3) ?
C2 H2A . 0.9300 ?
C3 C4 . 1.365(3) ?
C4 C5 . 1.382(3) ?
C4 H4A . 0.9300 ?
C5 C6 . 1.387(3) ?
C5 H5A . 0.9300 ?
C6 C7 . 1.513(3) ?
C7 C8 . 1.503(3) ?
C7 H7A . 0.9700 ?
C7 H7B . 0.9700 ?
C8 C9 . 1.468(2) ?
C11 H11A . 0.9600 ?
C11 H11B . 0.9600 ?
C11 H11C . 0.9600 ?
C12 C13 . 1.513(2) ?
C12 H12A . 0.9700 ?
C12 H12B . 0.9700 ?
C13 C14 . 1.463(2) ?
C14 C15 . 1.422(2) ?
C16 C17 . 1.377(3) ?
C16 C21 . 1.383(3) ?
C17 C18 . 1.383(3) ?
C17 H17A . 0.9300 ?
C18 C19 . 1.379(4) ?
C18 H18A . 0.9300 ?
C19 C20 . 1.377(4) ?
C19 H19A . 0.9300 ?
C20 C21 . 1.386(3) ?
C20 H20A . 0.9300 ?
C21 H21A . 0.9300 ?

loop_
_geom_hbond_atom_site_label_D
_geom_hbond_atom_site_label_H
_geom_hbond_atom_site_label_A
_geom_hbond_site_symmetry_A
_geom_hbond_distance_DH
_geom_hbond_distance_HA
_geom_hbond_distance_DA
_geom_hbond_angle_DHA
_geom_hbond_publ_flag
C7 H7B O2 2_655 0.97 2.52 3.429(3) 157 yes
C11 H11A S1 . 0.96 2.12 2.7577(17) 122 yes
C11 H11B N1 1_655 0.96 2.36 3.066(2) 130 yes
C11 H11B N2 1_655 0.96 2.40 3.0304(19) 123 yes
C11 H11C O1 2_755 0.96 2.07 3.021(2) 169 yes

loop_
_geom_torsion_atom_site_label_1
_geom_torsion_atom_site_label_2
_geom_torsion_atom_site_label_3
_geom_torsion_atom_site_label_4
_geom_torsion_site_symmetry_1
_geom_torsion_site_symmetry_2
_geom_torsion_site_symmetry_3
_geom_torsion_site_symmetry_4
_geom_torsion
_geom_torsion_publ_flag
C8 N1 N2 C10 . . . . 0.0(2) ?
C15 O4 N4 N5 . . . . -0.1(2) ?
O4 N4 N5 C14 . . . . 0.5(2) ?
O4 N4 N5 C16 . . . . 179.66(14) ?
C6 C1 C2 C3 . . . . 0.0(3) ?
C1 C2 C3 C4 . . . . -1.3(3) ?
C1 C2 C3 Cl1 . . . . 177.98(17) ?
C2 C3 C4 C5 . . . . 1.7(3) ?
Cl1 C3 C4 C5 . . . . -177.58(17) ?
C3 C4 C5 C6 . . . . -0.8(3) ?
C2 C1 C6 C5 . . . . 0.8(3) ?
C2 C1 C6 C7 . . . . -173.70(19) ?
C4 C5 C6 C1 . . . . -0.4(3) ?
C4 C5 C6 C7 . . . . 174.22(19) ?
C1 C6 C7 C8 . . . . 94.1(2) ?
C5 C6 C7 C8 . . . . -80.3(2) ?
N2 N1 C8 C9 . . . . 0.8(3) ?
N2 N1 C8 C7 . . . . -174.08(15) ?
C6 C7 C8 N1 . . . . 91.90(19) ?
C6 C7 C8 C9 . . . . -83.27(19) ?
C10 N3 C9 O1 . . . . 176.61(15) ?
C11 N3 C9 O1 . . . . 4.5(2) ?
C10 N3 C9 C8 . . . . -3.8(2) ?
C11 N3 C9 C8 . . . . -175.91(14) ?
N1 C8 C9 O1 . . . . -179.33(17) ?
C7 C8 C9 O1 . . . . -4.4(2) ?
N1 C8 C9 N3 . . . . 1.0(2) ?
C7 C8 C9 N3 . . . . 175.98(14) ?
N1 N2 C10 N3 . . . . -2.9(2) ?
N1 N2 C10 S1 . . . . 175.76(12) ?
C9 N3 C10 N2 . . . . 5.0(2) ?
C11 N3 C10 N2 . . . . 177.45(16) ?
C9 N3 C10 S1 . . . . -173.73(11) ?
C11 N3 C10 S1 . . . . -1.28(19) ?
C12 S1 C10 N2 . . . . 4.33(16) ?
C12 S1 C10 N3 . . . . -176.91(12) ?
C10 S1 C12 C13 . . . . 87.66(14) ?
S1 C12 C13 O2 . . . . -7.7(2) ?
S1 C12 C13 C14 . . . . 171.37(13) ?
N4 N5 C14 C15 . . . . -0.7(2) ?
C16 N5 C14 C15 . . . . -179.67(17) ?
N4 N5 C14 C13 . . . . -175.56(16) ?
C16 N5 C14 C13 . . . . 5.5(3) ?
O2 C13 C14 N5 . . . . -0.6(3) ?
C12 C13 C14 N5 . . . . -179.66(16) ?
O2 C13 C14 C15 . . . . -174.35(19) ?
C12 C13 C14 C15 . . . . 6.6(3) ?
N4 O4 C15 O3 . . . . 179.13(17) ?
N4 O4 C15 C14 . . . . -0.28(19) ?
N5 C14 C15 O3 . . . . -178.7(2) ?
C13 C14 C15 O3 . . . . -3.9(4) ?
N5 C14 C15 O4 . . . . 0.54(18) ?
C13 C14 C15 O4 . . . . 175.34(16) ?
N4 N5 C16 C17 . . . . -122.28(19) ?
C14 N5 C16 C17 . . . . 56.7(3) ?
N4 N5 C16 C21 . . . . 54.0(2) ?
C14 N5 C16 C21 . . . . -127.0(2) ?
C21 C16 C17 C18 . . . . -1.0(3) ?
N5 C16 C17 C18 . . . . 175.10(19) ?
C16 C17 C18 C19 . . . . -0.3(4) ?
C17 C18 C19 C20 . . . . 1.7(4) ?
C18 C19 C20 C21 . . . . -1.8(4) ?
C17 C16 C21 C20 . . . . 0.8(3) ?
N5 C16 C21 C20 . . . . -175.31(19) ?
C19 C20 C21 C16 . . . . 0.6(4) ?
